data_4506761
loop_
_publ_author_name
'Manna, Paulami'
'Tripuramallu, Bharat Kumar'
'Das, Samar K.'

_publ_section_title
;
 Synthesis, Structural Characterization, and Magnetic Properties of a New
 Series of Coordination Polymers: Importance of Steric Hindrance at the
 Coordination Sphere
;
_journal_issue 9
_journal_name_full 'Crystal Growth &amp; Design'
_journal_page_first 4607
_journal_paper_doi 10.1021/cg300800h
_journal_volume 12
_journal_year 2012
_chemical_formula_moiety 'C23 H17 Co N2 O5'
_chemical_formula_sum 'C23 H17 Co N2 O5'
_chemical_formula_weight 460.32
_chemical_name_systematic
;
 ?
;
_space_group_IT_number 14
_symmetry_cell_setting monoclinic
_symmetry_space_group_name_Hall '-P 2yn'
_symmetry_space_group_name_H-M 'P 1 21/n 1'
_atom_sites_solution_hydrogens geom
_atom_sites_solution_primary direct
_atom_sites_solution_secondary difmap
_audit_creation_method SHELXL-97
_cell_angle_alpha 90.00
_cell_angle_beta 111.037(2)
_cell_angle_gamma 90.00
_cell_formula_units_Z 4
_cell_length_a 13.8015(18)
_cell_length_b 9.1393(12)
_cell_length_c 17.045(2)
_cell_measurement_temperature 273(2)
_cell_volume 2006.7(4)
_computing_structure_refinement 'SHELXL-97 (Sheldrick, 1997)'
_computing_structure_solution 'SHELXS-97 (Sheldrick, 1990)'
_diffrn_ambient_temperature 273(2)
_diffrn_measured_fraction_theta_full 0.995
_diffrn_measured_fraction_theta_max 0.995
_diffrn_radiation_monochromator graphite
_diffrn_radiation_source 'fine-focus sealed tube'
_diffrn_radiation_type MoK\a
_diffrn_radiation_wavelength 0.71073
_diffrn_reflns_av_R_equivalents 0.0451
_diffrn_reflns_av_sigmaI/netI 0.0332
_diffrn_reflns_limit_h_max 17
_diffrn_reflns_limit_h_min -17
_diffrn_reflns_limit_k_max 11
_diffrn_reflns_limit_k_min -11
_diffrn_reflns_limit_l_max 21
_diffrn_reflns_limit_l_min -21
_diffrn_reflns_number 20208
_diffrn_reflns_theta_full 26.02
_diffrn_reflns_theta_max 26.02
_diffrn_reflns_theta_min 1.64
_exptl_absorpt_coefficient_mu 0.894
_exptl_absorpt_correction_T_max 0.9159
_exptl_absorpt_correction_T_min 0.7752
_exptl_absorpt_correction_type empirical
_exptl_crystal_density_diffrn 1.524
_exptl_crystal_density_method 'not measured'
_exptl_crystal_F_000 944
_exptl_crystal_size_max 0.30
_exptl_crystal_size_mid 0.20
_exptl_crystal_size_min 0.10
_refine_diff_density_max 0.694
_refine_diff_density_min -0.331
_refine_diff_density_rms 0.089
_refine_ls_extinction_method none
_refine_ls_goodness_of_fit_ref 1.119
_refine_ls_hydrogen_treatment none
_refine_ls_matrix_type full
_refine_ls_number_parameters 284
_refine_ls_number_reflns 3925
_refine_ls_number_restraints 0
_refine_ls_restrained_S_all 1.119
_refine_ls_R_factor_all 0.0646
_refine_ls_R_factor_gt 0.0566
_refine_ls_shift/su_max 0.002
_refine_ls_shift/su_mean 0.000
_refine_ls_structure_factor_coef Fsqd
_refine_ls_weighting_details 'calc w=1/[\s^2^(Fo^2^)+(0.0724P)^2^+1.9618P] where P=(Fo^2^+2Fc^2^)/3'
_refine_ls_weighting_scheme calc
_refine_ls_wR_factor_gt 0.1388
_refine_ls_wR_factor_ref 0.1443
_reflns_number_gt 3497
_reflns_number_total 3925
_reflns_threshold_expression >2sigma(I)
_cod_data_source_file cg300800h_si_002.cif
_cod_data_source_block compound-3
_cod_original_cell_volume 2006.7(5)
_cod_original_sg_symbol_H-M P2(1)/n
_cod_database_code 4506761

loop_
_symmetry_equiv_pos_as_xyz
'x, y, z'
'-x+1/2, y+1/2, -z+1/2'
'-x, -y, -z'
'x-1/2, -y-1/2, z-1/2'

loop_
_atom_site_label
_atom_site_type_symbol
_atom_site_fract_x
_atom_site_fract_y
_atom_site_fract_z
_atom_site_U_iso_or_equiv
_atom_site_adp_type
_atom_site_occupancy
_atom_site_symmetry_multiplicity
_atom_site_calc_flag
_atom_site_refinement_flags
Co1 Co 0.08292(3) 0.89759(5) 1.02824(3) 0.03149(17) Uani 1 1 d .
O2 O -0.03516(18) 0.7564(3) 0.97627(15) 0.0385(6) Uani 1 1 d .
O1 O 0.1308(2) 0.8888(3) 0.92905(15) 0.0406(6) Uani 1 1 d .
O3 O 0.16656(19) 1.0850(2) 1.06324(15) 0.0379(6) Uani 1 1 d .
O5 O 0.1411(3) 1.1032(3) 0.57761(18) 0.0554(8) Uani 1 1 d .
O4 O -0.00320(18) 0.9486(3) 1.10942(15) 0.0361(5) Uani 1 1 d .
N1 N 0.1767(2) 0.7529(3) 1.11568(16) 0.0297(6) Uani 1 1 d .
C20 C -0.1281(3) 0.7913(4) 0.9615(2) 0.0334(7) Uani 1 1 d .
C1 C 0.0740(3) 0.9822(4) 0.8777(2) 0.0320(7) Uani 1 1 d .
C3 C 0.1596(3) 0.9229(4) 0.7746(2) 0.0354(8) Uani 1 1 d .
H3 H 0.1915 0.8436 0.8081 0.043 Uiso 1 1 calc R
C2 C 0.0957(2) 1.0131(3) 0.7999(2) 0.0297(7) Uani 1 1 d .
C21 C -0.1943(3) 0.6803(4) 0.9831(2) 0.0314(7) Uani 1 1 d .
C5 C 0.1308(3) 1.0678(4) 0.6526(2) 0.0381(8) Uani 1 1 d .
C15 C 0.2795(3) 0.7382(4) 1.1364(2) 0.0342(7) Uani 1 1 d .
C22 C -0.1522(3) 0.5474(4) 1.0175(2) 0.0378(8) Uani 1 1 d .
H22 H -0.0864 0.5211 1.0193 0.045 Uiso 1 1 calc R
N2 N 0.3271(3) 0.8314(4) 1.1012(2) 0.0436(8) Uani 1 1 d .
C8 C 0.1961(3) 1.0071(4) 0.5457(2) 0.0407(9) Uani 1 1 d .
C17 C 0.4660(3) 0.9155(4) 1.0534(2) 0.0384(8) Uani 1 1 d .
C11 C 0.1271(3) 0.6596(4) 1.1497(2) 0.0387(8) Uani 1 1 d .
H11 H 0.0559 0.6708 1.1355 0.046 Uiso 1 1 calc R
C23 C -0.2944(3) 0.7143(4) 0.9765(2) 0.0404(8) Uani 1 1 d .
H23 H -0.3246 0.8011 0.9508 0.049 Uiso 1 1 calc R
C7 C 0.0513(3) 1.1332(4) 0.7506(2) 0.0386(8) Uani 1 1 d .
H7 H 0.0087 1.1956 0.7668 0.046 Uiso 1 1 calc R
C16 C 0.4356(3) 0.8184(5) 1.1117(3) 0.0508(10) Uani 1 1 d .
H16A H 0.4501 0.7176 1.1019 0.061 Uiso 1 1 calc R
H16B H 0.4778 0.8427 1.1693 0.061 Uiso 1 1 calc R
C4 C 0.1771(3) 0.9477(4) 0.7012(2) 0.0413(8) Uani 1 1 d .
H4 H 0.2192 0.8850 0.6845 0.050 Uiso 1 1 calc R
C6 C 0.0694(3) 1.1612(4) 0.6781(2) 0.0431(9) Uani 1 1 d .
H6 H 0.0403 1.2433 0.6461 0.052 Uiso 1 1 calc R
C12 C 0.1754(4) 0.5501(5) 1.2035(3) 0.0579(11) Uani 1 1 d .
H12 H 0.1383 0.4873 1.2253 0.069 Uiso 1 1 calc R
C18 C 0.4001(3) 0.9491(4) 0.9741(2) 0.0424(9) Uani 1 1 d .
H18 H 0.3321 0.9151 0.9556 0.051 Uiso 1 1 calc R
C19 C 0.5672(3) 0.9677(4) 1.0788(3) 0.0434(9) Uani 1 1 d .
H19 H 0.6136 0.9459 1.1324 0.052 Uiso 1 1 calc R
C13 C 0.2811(4) 0.5353(5) 1.2246(3) 0.0659(13) Uani 1 1 d .
H13 H 0.3165 0.4617 1.2614 0.079 Uiso 1 1 calc R
C14 C 0.3335(3) 0.6276(5) 1.1920(3) 0.0527(10) Uani 1 1 d .
H14 H 0.4049 0.6178 1.2063 0.063 Uiso 1 1 calc R
C9 C 0.2927(3) 1.0465(4) 0.5493(2) 0.0435(9) Uani 1 1 d .
H9 H 0.3211 1.1356 0.5727 0.052 Uiso 1 1 calc R
C10 C 0.1502(3) 0.8796(4) 0.5078(3) 0.0481(10) Uani 1 1 d .
H10 H 0.0827 0.8569 0.5033 0.058 Uiso 1 1 calc R
H2N H 0.301(3) 0.886(5) 1.080(3) 0.033(12) Uiso 1 1 d .

loop_
_atom_site_aniso_label
_atom_site_aniso_U_11
_atom_site_aniso_U_22
_atom_site_aniso_U_33
_atom_site_aniso_U_23
_atom_site_aniso_U_13
_atom_site_aniso_U_12
Co1 0.0297(3) 0.0306(3) 0.0360(3) 0.00534(18) 0.0140(2) -0.00019(18)
O2 0.0340(13) 0.0373(13) 0.0472(14) -0.0023(11) 0.0180(11) -0.0093(10)
O1 0.0468(15) 0.0429(14) 0.0385(13) 0.0105(11) 0.0232(12) 0.0066(11)
O3 0.0396(13) 0.0295(13) 0.0430(14) 0.0060(10) 0.0131(11) -0.0067(10)
O5 0.093(2) 0.0425(15) 0.0544(16) 0.0158(12) 0.0556(17) 0.0285(14)
O4 0.0352(13) 0.0412(13) 0.0403(13) -0.0007(10) 0.0240(11) 0.0013(10)
N1 0.0320(14) 0.0282(13) 0.0310(14) 0.0024(11) 0.0138(11) 0.0008(11)
C20 0.0366(18) 0.0337(18) 0.0301(16) -0.0041(13) 0.0122(14) -0.0099(14)
C1 0.0356(18) 0.0330(17) 0.0310(17) 0.0014(13) 0.0161(14) -0.0050(14)
C3 0.0384(19) 0.0334(18) 0.0369(18) 0.0042(14) 0.0164(15) 0.0063(14)
C2 0.0295(16) 0.0310(17) 0.0311(16) 0.0005(13) 0.0140(13) -0.0014(13)
C21 0.0368(18) 0.0317(17) 0.0297(16) -0.0016(13) 0.0167(14) -0.0050(14)
C5 0.050(2) 0.0355(18) 0.0384(19) 0.0032(14) 0.0273(17) 0.0044(15)
C15 0.0343(18) 0.0323(17) 0.0351(18) -0.0008(14) 0.0114(14) 0.0023(14)
C22 0.0398(19) 0.0346(18) 0.044(2) -0.0025(15) 0.0220(16) -0.0023(15)
N2 0.0306(16) 0.0380(19) 0.064(2) 0.0164(17) 0.0197(16) 0.0071(15)
C8 0.063(2) 0.0321(18) 0.0412(19) 0.0120(15) 0.0355(18) 0.0168(17)
C17 0.0303(17) 0.0337(18) 0.055(2) -0.0037(15) 0.0196(16) 0.0008(14)
C11 0.043(2) 0.0402(19) 0.0393(19) 0.0063(15) 0.0223(16) 0.0017(16)
C23 0.0399(19) 0.0348(18) 0.051(2) 0.0056(16) 0.0214(17) -0.0012(15)
C7 0.048(2) 0.0355(18) 0.0414(19) 0.0040(15) 0.0274(17) 0.0123(16)
C16 0.0294(18) 0.054(2) 0.067(3) 0.011(2) 0.0147(18) 0.0041(17)
C4 0.048(2) 0.0371(19) 0.050(2) 0.0043(16) 0.0305(18) 0.0137(16)
C6 0.063(2) 0.0329(19) 0.043(2) 0.0093(15) 0.0310(19) 0.0172(17)
C12 0.065(3) 0.055(3) 0.063(3) 0.028(2) 0.034(2) 0.004(2)
C18 0.0229(16) 0.048(2) 0.057(2) -0.0084(17) 0.0152(16) -0.0064(15)
C19 0.0317(18) 0.047(2) 0.049(2) -0.0061(17) 0.0112(16) -0.0007(16)
C13 0.066(3) 0.065(3) 0.067(3) 0.038(2) 0.025(2) 0.022(2)
C14 0.036(2) 0.058(3) 0.058(2) 0.020(2) 0.0090(19) 0.0110(18)
C9 0.064(3) 0.0276(18) 0.044(2) -0.0013(15) 0.0263(19) 0.0037(17)
C10 0.048(2) 0.047(2) 0.062(2) 0.0033(19) 0.037(2) 0.0062(18)

loop_
_atom_type_symbol
_atom_type_description
_atom_type_scat_dispersion_real
_atom_type_scat_dispersion_imag
_atom_type_scat_source
C C 0.0033 0.0016 'International Tables Vol C Tables 4.2.6.8 and 6.1.1.4'
H H 0.0000 0.0000 'International Tables Vol C Tables 4.2.6.8 and 6.1.1.4'
N N 0.0061 0.0033 'International Tables Vol C Tables 4.2.6.8 and 6.1.1.4'
O O 0.0106 0.0060 'International Tables Vol C Tables 4.2.6.8 and 6.1.1.4'
Co Co 0.3494 0.9721 'International Tables Vol C Tables 4.2.6.8 and 6.1.1.4'

loop_
_geom_angle_atom_site_label_1
_geom_angle_atom_site_label_2
_geom_angle_atom_site_label_3
_geom_angle
_geom_angle_site_symmetry_1
_geom_angle_site_symmetry_3
O2 Co1 O1 93.57(10) . .
O2 Co1 O3 162.26(10) . .
O1 Co1 O3 87.55(11) . .
O2 Co1 N1 96.05(10) . .
O1 Co1 N1 105.65(10) . .
O3 Co1 N1 100.69(10) . .
O2 Co1 O4 82.91(9) . .
O1 Co1 O4 163.02(10) . .
O3 Co1 O4 90.87(10) . .
N1 Co1 O4 91.26(10) . .
O2 Co1 Co1 81.20(7) . 3_577
O1 Co1 Co1 101.97(7) . 3_577
O3 Co1 Co1 81.25(7) . 3_577
N1 Co1 Co1 152.37(8) . 3_577
O4 Co1 Co1 61.11(7) . 3_577
C20 O2 Co1 122.1(2) . .
C1 O1 Co1 104.1(2) . .
C20 O3 Co1 122.2(2) 3_577 .
C5 O5 C8 117.8(3) . .
C1 O4 Co1 149.6(2) 3_577 .
C15 N1 C11 118.4(3) . .
C15 N1 Co1 125.8(2) . .
C11 N1 Co1 115.6(2) . .
O3 C20 O2 125.0(3) 3_577 .
O3 C20 C21 118.1(3) 3_577 .
O2 C20 C21 116.7(3) . .
O4 C1 O1 123.2(3) 3_577 .
O4 C1 C2 118.8(3) 3_577 .
O1 C1 C2 118.0(3) . .
C4 C3 C2 121.7(3) . .
C4 C3 H3 119.2 . .
C2 C3 H3 119.2 . .
C7 C2 C3 118.3(3) . .
C7 C2 C1 120.4(3) . .
C3 C2 C1 121.3(3) . .
C23 C21 C22 119.1(3) . .
C23 C21 C20 120.6(3) . .
C22 C21 C20 120.0(3) . .
O5 C5 C6 115.4(3) . .
O5 C5 C4 124.2(3) . .
C6 C5 C4 120.4(3) . .
N1 C15 N2 117.4(3) . .
N1 C15 C14 120.4(3) . .
N2 C15 C14 122.1(3) . .
C9 C22 C21 120.4(3) 4_576 .
C9 C22 H22 119.8 4_576 .
C21 C22 H22 119.8 . .
C15 N2 C16 122.9(3) . .
C15 N2 H2N 119(4) . .
C16 N2 H2N 118(4) . .
C9 C8 C10 121.7(3) . .
C9 C8 O5 118.6(3) . .
C10 C8 O5 119.7(4) . .
C18 C17 C19 117.9(3) . .
C18 C17 C16 122.9(3) . .
C19 C17 C16 119.1(3) . .
N1 C11 C12 123.7(4) . .
N1 C11 H11 118.1 . .
C12 C11 H11 118.1 . .
C10 C23 C21 120.5(3) 4_576 .
C10 C23 H23 119.8 4_576 .
C21 C23 H23 119.8 . .
C6 C7 C2 120.8(3) . .
C6 C7 H7 119.6 . .
C2 C7 H7 119.6 . .
N2 C16 C17 113.1(3) . .
N2 C16 H16A 109.0 . .
C17 C16 H16A 109.0 . .
N2 C16 H16B 109.0 . .
C17 C16 H16B 109.0 . .
H16A C16 H16B 107.8 . .
C3 C4 C5 118.7(3) . .
C3 C4 H4 120.7 . .
C5 C4 H4 120.7 . .
C7 C6 C5 120.0(3) . .
C7 C6 H6 120.0 . .
C5 C6 H6 120.0 . .
C11 C12 C13 117.7(4) . .
C11 C12 H12 121.2 . .
C13 C12 H12 121.2 . .
C17 C18 C19 121.0(3) . 3_677
C17 C18 H18 119.5 . .
C19 C18 H18 119.5 3_677 .
C18 C19 C17 121.1(4) 3_677 .
C18 C19 H19 119.5 3_677 .
C17 C19 H19 119.5 . .
C14 C13 C12 120.2(4) . .
C14 C13 H13 119.9 . .
C12 C13 H13 119.9 . .
C13 C14 C15 119.5(4) . .
C13 C14 H14 120.2 . .
C15 C14 H14 120.2 . .
C8 C9 C22 119.2(3) . 4_675
C8 C9 H9 120.4 . .
C22 C9 H9 120.4 4_675 .
C8 C10 C23 119.0(4) . 4_675
C8 C10 H10 120.5 . .
C23 C10 H10 120.5 4_675 .

loop_
_geom_bond_atom_site_label_1
_geom_bond_atom_site_label_2
_geom_bond_distance
_geom_bond_site_symmetry_2
Co1 O2 2.017(2) .
Co1 O1 2.026(2) .
Co1 O3 2.032(2) .
Co1 N1 2.064(3) .
Co1 O4 2.174(2) .
Co1 Co1 2.8440(9) 3_577
O2 C20 1.256(4) .
O1 C1 1.272(4) .
O3 C20 1.256(4) 3_577
O5 C5 1.375(4) .
O5 C8 1.393(4) .
O4 C1 1.248(4) 3_577
N1 C15 1.340(4) .
N1 C11 1.347(4) .
C20 O3 1.256(4) 3_577
C20 C21 1.496(4) .
C1 O4 1.248(4) 3_577
C1 C2 1.487(4) .
C3 C4 1.376(5) .
C3 C2 1.385(5) .
C3 H3 0.9300 .
C2 C7 1.384(5) .
C21 C23 1.382(5) .
C21 C22 1.383(5) .
C5 C6 1.378(5) .
C5 C4 1.386(5) .
C15 N2 1.342(5) .
C15 C14 1.402(5) .
C22 C9 1.379(5) 4_576
C22 H22 0.9300 .
N2 C16 1.447(5) .
N2 H2N 0.64(4) .
C8 C9 1.361(6) .
C8 C10 1.373(6) .
C17 C18 1.366(5) .
C17 C19 1.391(5) .
C17 C16 1.500(5) .
C11 C12 1.360(5) .
C11 H11 0.9300 .
C23 C10 1.377(5) 4_576
C23 H23 0.9300 .
C7 C6 1.368(5) .
C7 H7 0.9300 .
C16 H16A 0.9700 .
C16 H16B 0.9700 .
C4 H4 0.9300 .
C6 H6 0.9300 .
C12 C13 1.378(6) .
C12 H12 0.9300 .
C18 C19 1.373(5) 3_677
C18 H18 0.9300 .
C19 C18 1.373(5) 3_677
C19 H19 0.9300 .
C13 C14 1.355(6) .
C13 H13 0.9300 .
C14 H14 0.9300 .
C9 C22 1.379(5) 4_675
C9 H9 0.9300 .
C10 C23 1.377(5) 4_675
C10 H10 0.9300 .
